data_4346553
loop_
_publ_author_name
'Finger, Lars H.'
'Scheibe, Benjamin'
'Sundermeyer, J\"org'

_publ_section_title
;
 Synthesis of organic (trimethylsilyl)chalcogenolate salts Cat[TMS-E] (E =
 S, Se, Te): the methylcarbonate anion as a desilylating agent.
;
_journal_issue 19
_journal_name_full 'Inorganic chemistry'
_journal_page_first 9568
_journal_page_last 9575
_journal_paper_doi 10.1021/acs.inorgchem.5b01665
_journal_volume 54
_journal_year 2015
_chemical_formula_moiety 'C3 H9 S Si, C4 H12 N, C2 H3 N'
_chemical_formula_sum 'C9 H24 N2 S Si'
_chemical_formula_weight 220.45
_chemical_name_common '[NMe4][TMS-S], 6'
_chemical_name_systematic
; 
Tetramethylammonium-trimethylsilylthiolate aceonitrile solvate
;
_space_group_crystal_system monoclinic
_space_group_IT_number 11
_space_group_name_Hall '-P 2yb'
_space_group_name_H-M_alt 'P 1 21/m 1'
_atom_sites_solution_hydrogens mixed
_atom_sites_solution_primary direct
_atom_sites_solution_secondary difmap
_audit_creation_method SHELXL-2014/7
_cell_angle_alpha 90
_cell_angle_beta 104.094(4)
_cell_angle_gamma 90
_cell_formula_units_Z 2
_cell_length_a 7.6236(11)
_cell_length_b 7.6281(11)
_cell_length_c 13.2227(18)
_cell_measurement_reflns_used 2850
_cell_measurement_temperature 110(2)
_cell_measurement_theta_max 28.5643
_cell_measurement_theta_min 2.7547
_cell_volume 745.80(18)
_computing_cell_refinement
;
Bruker: SAINT V8.34B, Bruker AXS Inc., 
Madison, Wisconsin, USA, 2012.
;
_computing_data_collection
;
Bruker: Bruker Instrument Service v3.0.26, Bruker AXS Inc., 
Madison, Wisconsin, USA, 2012.
;
_computing_data_reduction
;
Bruker: SAINT V8.34B, Bruker AXS Inc., 
Madison, Wisconsin, USA, 2012.
;
_computing_molecular_graphics
;
Mercury (C. F. Macrae, P. R. Edgington, P. McCabe, E. Pidcock,
 G. P. Shields, R. Taylor, M. Towler, 
J. van de Streek, J. Appl. Cryst. 2006,  39, 453-457.)
Ortep-3 for Windows (L.J. Farrugia, J. Appl. Cryst. 2012, 45, 849-854)
DIAMOND 4 (H. Putz, K. Brandenburg, Crystal Impact GbR, Kreuzherrenstr. 
102, 53227 Bonn, Germany)
;
_computing_publication_material
;
WinGX 2014.1 (L.J. Farrugia, J. Appl. Cryst. 2012, 45, 849-854)
enCIFer (F. H. Allen, O. Johnson, G. P. Shields, B. R. Smith, M. 
Towler, J. Appl. Cryst. 2004, 37, 335-338.)
;
_computing_structure_refinement
;
SHELXL-2014/7 (G. M. Sheldrick, Acta Cryst. A 2008, 64, 112-122)
;
_computing_structure_solution
;
SHELXS-2013 (G. M. Sheldrick, Acta Cryst. A 2008, 64, 112-122)
;
_diffrn_ambient_temperature 110(2)
_diffrn_detector_area_resol_mean 10.4167
_diffrn_measured_fraction_theta_full 0.999
_diffrn_measured_fraction_theta_max 0.959
_diffrn_measurement_device_type 'D8 Quest (Bruker AXS Inc.)'
_diffrn_measurement_method 'rotation method'
_diffrn_radiation_type MoK\a
_diffrn_radiation_wavelength 0.71073
_diffrn_reflns_av_unetI/netI 0.0909
_diffrn_reflns_Laue_measured_fraction_full 0.999
_diffrn_reflns_Laue_measured_fraction_max 0.959
_diffrn_reflns_limit_h_max 10
_diffrn_reflns_limit_h_min -10
_diffrn_reflns_limit_k_max 10
_diffrn_reflns_limit_k_min 0
_diffrn_reflns_limit_l_max 18
_diffrn_reflns_limit_l_min 0
_diffrn_reflns_number 2198
_diffrn_reflns_point_group_measured_fraction_full 0.999
_diffrn_reflns_point_group_measured_fraction_max 0.959
_diffrn_reflns_theta_full 25.000
_diffrn_reflns_theta_max 30.314
_diffrn_reflns_theta_min 2.755
_diffrn_source 'I\mS Microfocus Source'
_exptl_absorpt_coefficient_mu 0.268
_exptl_absorpt_correction_T_max 0.7460
_exptl_absorpt_correction_T_min 0.5002
_exptl_absorpt_correction_type multi-scan
_exptl_absorpt_process_details
;
TWINABS vers. 2012.1 (Bruker AXS Inc., 2013)
;
_exptl_crystal_colour colourless
_exptl_crystal_density_diffrn 0.982
_exptl_crystal_density_method 'not measured'
_exptl_crystal_description plate
_exptl_crystal_F_000 244
_exptl_crystal_size_max 0.320
_exptl_crystal_size_mid 0.180
_exptl_crystal_size_min 0.040
_refine_diff_density_max 0.508
_refine_diff_density_min -0.439
_refine_diff_density_rms 0.083
_refine_ls_extinction_method none
_refine_ls_goodness_of_fit_ref 1.100
_refine_ls_hydrogen_treatment constr
_refine_ls_matrix_type full
_refine_ls_number_parameters 77
_refine_ls_number_reflns 2198
_refine_ls_number_restraints 0
_refine_ls_restrained_S_all 1.100
_refine_ls_R_factor_all 0.1308
_refine_ls_R_factor_gt 0.0784
_refine_ls_shift/su_max 0.000
_refine_ls_shift/su_mean 0.000
_refine_ls_structure_factor_coef Fsqd
_refine_ls_weighting_details 'w=1/[\s^2^(Fo^2^)+(0.0407P)^2^+0.8512P] where P=(Fo^2^+2Fc^2^)/3'
_refine_ls_weighting_scheme calc
_refine_ls_wR_factor_gt 0.1331
_refine_ls_wR_factor_ref 0.1505
_reflns_Friedel_coverage 0.000
_reflns_number_gt 1545
_reflns_number_total 2198
_reflns_threshold_expression 'I > 2\s(I)'
_cod_data_source_file ic5b01665_si_001.cif
_cod_data_source_block fin184f5
_cod_original_sg_symbol_H-M 'P 21/m'
_cod_database_code 4346553
_audit_contact_author 'Joerg Sundermeyer'
_shelx_shelxl_version_number 2014/7
_shelx_space_group_comment
; 
The symmetry employed for this shelxl refinement is uniquely defined 
by the following loop, which should always be used as a source of 
symmetry information in preference to the above space-group names. 
They are only intended as comments. 
;
_shelx_estimated_absorpt_t_min 0.919
_shelx_estimated_absorpt_t_max 0.989

loop_
_space_group_symop_operation_xyz
'x, y, z'
'-x, y+1/2, -z'
'-x, -y, -z'
'x, -y-1/2, z'

loop_
_atom_site_label
_atom_site_type_symbol
_atom_site_fract_x
_atom_site_fract_y
_atom_site_fract_z
_atom_site_U_iso_or_equiv
_atom_site_adp_type
_atom_site_occupancy
_atom_site_site_symmetry_order
_atom_site_calc_flag
_atom_site_refinement_flags_posn
_atom_site_refinement_flags_adp
_atom_site_refinement_flags_occupancy
C1 C 0.6171(7) 0.2500 0.0682(5) 0.0251(16) Uani 1 2 d S T P
H1A H 0.4933 0.2500 0.0243 0.038 Uiso 1 2 d R U P
H1B H 0.6361 0.1451 0.1123 0.038 Uiso 1 1 d R U .
C2 C 0.9356(7) 0.2500 0.0678(6) 0.0243(15) Uani 1 2 d S T P
H2A H 1.0231 0.2500 0.0244 0.036 Uiso 1 2 d R U P
H2B H 0.9531 0.1455 0.1122 0.036 Uiso 1 1 d R U .
C3 C 0.7221(6) 0.0914(3) -0.06780(19) 0.0248(6) Uani 1 1 d . . .
H3A H 0.5981 0.0903 -0.1114 0.037 Uiso 1 1 calc R U .
H3B H 0.7426 -0.0140 -0.0241 0.037 Uiso 1 1 calc R U .
H3C H 0.8076 0.0934 -0.1124 0.037 Uiso 1 1 calc R U .
C4 C -0.1381(9) 0.2500 0.6451(5) 0.072(2) Uani 1 2 d S T P
H4A H -0.1663 0.2500 0.5688 0.108 Uiso 1 2 d R U P
H4C H -0.1899 0.1463 0.6706 0.108 Uiso 1 1 d R U .
C5 C 0.2010(9) 0.0515(8) 0.6425(4) 0.089(2) Uani 1 1 d . . .
H5A H 0.1502 -0.0545 0.6662 0.134 Uiso 1 1 calc R U .
H5B H 0.3332 0.0482 0.6660 0.134 Uiso 1 1 calc R U .
H5C H 0.1654 0.0570 0.5661 0.134 Uiso 1 1 calc R U .
C6 C 0.3697(10) 0.2500 0.3052(4) 0.0435(12) Uani 1 2 d S T P
C7 C 0.4140(15) 0.2500 0.4185(5) 0.087(3) Uani 1 2 d S T P
H7A H 0.5310 0.1923 0.4452 0.131 Uiso 0.5 1 calc R U P
H7B H 0.3202 0.1866 0.4428 0.131 Uiso 0.5 1 calc R U P
H7C H 0.4206 0.3711 0.4439 0.131 Uiso 0.5 1 calc R U P
N1 N 0.7493(7) 0.2500 -0.0002(2) 0.0183(6) Uani 1 2 d S T P
N2 N 0.3343(9) 0.2500 0.2174(4) 0.0491(11) Uani 1 2 d S T P
Si1 Si 0.1130(3) 0.2500 0.69812(9) 0.0335(3) Uani 1 2 d S T P
S1 S 0.1880(2) 0.2500 0.85802(7) 0.0240(2) Uani 1 2 d S T P

loop_
_atom_site_aniso_label
_atom_site_aniso_U_11
_atom_site_aniso_U_22
_atom_site_aniso_U_33
_atom_site_aniso_U_23
_atom_site_aniso_U_13
_atom_site_aniso_U_12
C1 0.017(3) 0.043(5) 0.019(3) 0.000 0.011(2) 0.000
C2 0.016(3) 0.020(4) 0.039(4) 0.000 0.010(2) 0.000
C3 0.0288(16) 0.0162(11) 0.0286(13) -0.0026(10) 0.005(2) 0.000(2)
C4 0.053(4) 0.115(7) 0.036(3) 0.000 -0.013(3) 0.000
C5 0.124(5) 0.096(5) 0.042(3) -0.022(3) 0.012(3) 0.040(4)
C6 0.034(3) 0.051(3) 0.043(3) 0.000 0.005(4) 0.000
C7 0.097(6) 0.116(6) 0.044(3) 0.000 0.008(5) 0.000
N1 0.0129(16) 0.0171(14) 0.0236(14) 0.000 0.002(2) 0.000
N2 0.036(2) 0.049(2) 0.053(3) 0.000 -0.008(4) 0.000
Si1 0.0358(8) 0.0444(7) 0.0192(5) 0.000 0.0046(8) 0.000
S1 0.0245(6) 0.0272(5) 0.0197(4) 0.000 0.0039(8) 0.000

loop_
_atom_type_symbol
_atom_type_description
_atom_type_scat_dispersion_real
_atom_type_scat_dispersion_imag
_atom_type_scat_source
C C 0.0033 0.0016 'International Tables Vol C Tables 4.2.6.8 and 6.1.1.4'
H H 0.0000 0.0000 'International Tables Vol C Tables 4.2.6.8 and 6.1.1.4'
N N 0.0061 0.0033 'International Tables Vol C Tables 4.2.6.8 and 6.1.1.4'
Si Si 0.0817 0.0704 'International Tables Vol C Tables 4.2.6.8 and 6.1.1.4'
S S 0.1246 0.1234 'International Tables Vol C Tables 4.2.6.8 and 6.1.1.4'

loop_
_geom_angle_atom_site_label_1
_geom_angle_atom_site_label_2
_geom_angle_atom_site_label_3
_geom_angle
_geom_angle_site_symmetry_1
_geom_angle_site_symmetry_3
N1 C1 H1A 109.5 . .
N1 C1 H1B 109.5 . .
H1A C1 H1B 109.5 . .
N1 C2 H2A 109.5 . .
N1 C2 H2B 109.5 . .
H2A C2 H2B 109.7 . .
N1 C3 H3A 109.5 . .
N1 C3 H3B 109.5 . .
H3A C3 H3B 109.5 . .
N1 C3 H3C 109.5 . .
H3A C3 H3C 109.5 . .
H3B C3 H3C 109.5 . .
Si1 C4 H4A 109.5 . .
Si1 C4 H4C 109.5 . .
H4A C4 H4C 110.3 . .
Si1 C5 H5A 109.5 . .
Si1 C5 H5B 109.5 . .
H5A C5 H5B 109.5 . .
Si1 C5 H5C 109.5 . .
H5A C5 H5C 109.5 . .
H5B C5 H5C 109.5 . .
N2 C6 C7 179.6(9) . .
C6 C7 H7A 109.5 . .
C6 C7 H7B 109.5 . .
H7A C7 H7B 109.5 . .
C6 C7 H7C 109.5 . .
H7A C7 H7C 109.5 . .
H7B C7 H7C 109.5 . .
C2 N1 C3 109.6(3) . 4_565
C2 N1 C3 109.6(3) . .
C3 N1 C3 108.7(3) 4_565 .
C2 N1 C1 108.5(3) . .
C3 N1 C1 110.1(3) 4_565 .
C3 N1 C1 110.1(3) . .
C4 Si1 C5 106.5(2) . .
C4 Si1 C5 106.5(2) . 4_565
C5 Si1 C5 107.5(5) . 4_565
C4 Si1 S1 112.9(2) . .
C5 Si1 S1 111.57(17) . .
C5 Si1 S1 111.57(17) 4_565 .

loop_
_geom_bond_atom_site_label_1
_geom_bond_atom_site_label_2
_geom_bond_distance
_geom_bond_site_symmetry_2
C1 N1 1.508(7) .
C1 H1A 0.9800 .
C1 H1B 0.9800 .
C2 N1 1.484(8) .
C2 H2A 0.9800 .
C2 H2B 0.9800 .
C3 N1 1.489(3) .
C3 H3A 0.9800 .
C3 H3B 0.9800 .
C3 H3C 0.9800 .
C4 Si1 1.872(7) .
C4 H4A 0.9798 .
C4 H4C 0.9800 .
C5 Si1 1.877(5) .
C5 H5A 0.9800 .
C5 H5B 0.9800 .
C5 H5C 0.9800 .
C6 N2 1.126(6) .
C6 C7 1.453(8) .
C7 H7A 0.9800 .
C7 H7B 0.9800 .
C7 H7C 0.9800 .
N1 C3 1.489(3) 4_565
Si1 C5 1.877(5) 4_565
Si1 S1 2.0515(14) .
